data_4078461
loop_
_publ_author_name
'Kameo, Hajime'
'Hashimoto, Yasuhiro'
'Nakazawa, Hiroshi'

_publ_section_title
;
 Synthesis of Iridaboratranes Bearing Phosphine-Tethered Borane:
 Reversible CO/PR3(R = Me, OMe, OEt) Substitution Reactions Induced by a
 \s-Electron-Acceptor Borane Ligand
;
_journal_issue 11
_journal_name_full Organometallics
_journal_page_first 4251
_journal_paper_doi 10.1021/om300216g
_journal_volume 31
_journal_year 2012
_chemical_formula_moiety
;
C60 H58 B O3 P4 Rh, 0.33(C H2 Cl2), 0.33(C H2 Cl2), 
0.67(C6 H14)
;
_chemical_formula_sum 'C64.68 H68.7 B Cl1.32 O3 P4 Rh'
_chemical_formula_weight 1178.45
_space_group_IT_number 2
_symmetry_cell_setting triclinic
_symmetry_Int_Tables_number 2
_symmetry_space_group_name_Hall '-P 1'
_symmetry_space_group_name_H-M 'P -1'
_cell_angle_alpha 98.422(3)
_cell_angle_beta 94.531(4)
_cell_angle_gamma 106.692(4)
_cell_formula_units_Z 2
_cell_length_a 12.0555(11)
_cell_length_b 12.1100(11)
_cell_length_c 21.2356(18)
_cell_measurement_reflns_used 8147
_cell_measurement_temperature 200(2)
_cell_measurement_theta_max 27.4835
_cell_measurement_theta_min 4.0430
_cell_volume 2913.5(5)
_computing_cell_refinement CrystalClear
_computing_data_collection 'CrystalClear (Rigaku, 2001)'
_computing_molecular_graphics 'Ortep-3 for Windows (Farrugia, 1997)'
_computing_publication_material SHELXL97
_computing_structure_refinement 'SHELXL-97 (Sheldrick, 1997)'
_computing_structure_solution 'SIR97 (Altomare <i>et al.</i>,  1999)'
_diffrn_ambient_temperature 200(2)
_diffrn_detector_area_resol_mean 7.32
_diffrn_measured_fraction_theta_full 0.988
_diffrn_measured_fraction_theta_max 0.988
_diffrn_measurement_details
;
scan:
    Number of images: 600
               Slice: -80.0000 - 100.000
         Image width: 0.3000
            Exp time: 7.0000
       Rotation axis: Phi
               Omega: 0.0000
                 Chi: 0.0000
                 Phi: 0.0000
                 XTD: 45.1795
              2theta: 19.7888
scan:
    Number of images: 160
               Slice: -20.0000 - 28.0000
         Image width: 0.3000
            Exp time: 7.0000
       Rotation axis: Omega
               Omega: 0.0000
                 Chi: 90.0000
                 Phi: 0.0000
                 XTD: 45.1795
              2theta: 19.7888
scan:
    Number of images: 160
               Slice: -20.0000 - 28.0000
         Image width: 0.3000
            Exp time: 7.0000
       Rotation axis: Omega
               Omega: 0.0000
                 Chi: 90.0000
                 Phi: 90.0000
                 XTD: 45.1795
              2theta: 19.7888
scan:
    Number of images: 160
               Slice: -20.0000 - 28.0000
         Image width: 0.3000
            Exp time: 7.0000
       Rotation axis: Omega
               Omega: 0.0000
                 Chi: 90.0000
                 Phi: 180.0000
                 XTD: 45.1795
              2theta: 19.7888
scan:
    Number of images: 160
               Slice: -20.0000 - 28.0000
         Image width: 0.3000
            Exp time: 7.0000
       Rotation axis: Omega
               Omega: 0.0000
                 Chi: 90.0000
                 Phi: 270.0000
                 XTD: 45.1795
              2theta: 19.7888

;
_diffrn_measurement_device 'Mercury CCD (2x2 bin mode)'
_diffrn_measurement_device_details 'AFC7: Eulerian 3-circle'
_diffrn_measurement_device_type 'Rigaku/MSC Mercury CCD'
_diffrn_measurement_method '\w or \f'
_diffrn_radiation_detector CCD
_diffrn_radiation_monochromator 'Graphite Monochromator'
_diffrn_radiation_source 'Rotating Anode'
_diffrn_radiation_type MoK\a
_diffrn_radiation_wavelength 0.71070
_diffrn_reflns_av_R_equivalents 0.0644
_diffrn_reflns_av_sigmaI/netI 0.0826
_diffrn_reflns_limit_h_max 15
_diffrn_reflns_limit_h_min -11
_diffrn_reflns_limit_k_max 15
_diffrn_reflns_limit_k_min -15
_diffrn_reflns_limit_l_max 27
_diffrn_reflns_limit_l_min -22
_diffrn_reflns_number 23734
_diffrn_reflns_reduction_process 'Lp corrections applied'
_diffrn_reflns_theta_full 27.48
_diffrn_reflns_theta_max 27.48
_diffrn_reflns_theta_min 4.05
_diffrn_source_current 250.0000
_diffrn_source_power 15.0000
_diffrn_source_voltage 60.0000
_exptl_absorpt_coefficient_mu 0.509
_exptl_absorpt_correction_T_max 0.9750
_exptl_absorpt_correction_T_min 0.8419
_exptl_absorpt_correction_type multi-scan
_exptl_absorpt_process_details '(Jacobson, 1998)'
_exptl_crystal_colour 'Pale Yellow'
_exptl_crystal_density_diffrn 1.343
_exptl_crystal_density_method 'not measured'
_exptl_crystal_description Platelet
_exptl_crystal_F_000 1226
_exptl_crystal_preparation 'mounted on the CryoLoop with Palaton oil and placed in N2 stream at 200(2) K'
_exptl_crystal_size_max 0.35
_exptl_crystal_size_mid 0.30
_exptl_crystal_size_min 0.05
_refine_diff_density_max 0.679
_refine_diff_density_min -0.742
_refine_diff_density_rms 0.102
_refine_ls_extinction_method none
_refine_ls_goodness_of_fit_ref 1.134
_refine_ls_hydrogen_treatment mixed
_refine_ls_matrix_type full
_refine_ls_number_parameters 701
_refine_ls_number_reflns 13208
_refine_ls_number_restraints 0
_refine_ls_restrained_S_all 1.134
_refine_ls_R_factor_all 0.0911
_refine_ls_R_factor_gt 0.0727
_refine_ls_shift/su_max 0.000
_refine_ls_shift/su_mean 0.000
_refine_ls_structure_factor_coef Fsqd
_refine_ls_weighting_details 'calc w=1/[\s^2^(Fo^2^)+(0.0453P)^2^+6.4245P] where P=(Fo^2^+2Fc^2^)/3'
_refine_ls_weighting_scheme calc
_refine_ls_wR_factor_gt 0.1496
_refine_ls_wR_factor_ref 0.1587
_reflns_number_gt 11315
_reflns_number_total 13208
_reflns_threshold_expression >2sigma(I)
_cod_data_source_file om300216g_si_002.cif
_cod_data_source_block 10c-Rh
_cod_depositor_comments
;
The following automatic conversions were performed:

'_exptl_absorpt_correction_type' value 'Multi-scan' changed to
'multi-scan' according to
/home/saulius/struct/CIF-dictionaries/cif_core.dic dictionary named
'cif_core.dic' version 2.4.1 from 2010-06-29.

Automatic conversion script
Id: cif_fix_values 1891 2012-01-12 08:04:46Z andrius 
;
_cod_original_cell_volume 2913.5(4)
_cod_original_sg_symbol_H-M P-1
_cod_original_formula_sum 'C64.68 H68.70 B Cl1.32 O3 P4 Rh'
_cod_database_code 4078461

loop_
_symmetry_equiv_pos_as_xyz
'x, y, z'
'-x, -y, -z'

loop_
_atom_site_label
_atom_site_type_symbol
_atom_site_fract_x
_atom_site_fract_y
_atom_site_fract_z
_atom_site_U_iso_or_equiv
_atom_site_adp_type
_atom_site_occupancy
_atom_site_symmetry_multiplicity
_atom_site_calc_flag
_atom_site_refinement_flags
_atom_site_disorder_assembly
_atom_site_disorder_group
Rh1 Rh 0.74667(2) 0.22994(3) 0.292409(15) 0.01759(9) Uani 1 1 d . . .
H1RH H 0.827(4) 0.339(4) 0.334(2) 0.032(13) Uiso 1 1 d . . .
B1 B 0.5860(4) 0.2430(4) 0.3457(2) 0.0212(9) Uani 1 1 d . . .
P1 P 0.90193(9) 0.21000(10) 0.23966(5) 0.0238(2) Uani 1 1 d . . .
P2 P 0.78327(8) 0.16319(9) 0.38615(5) 0.0215(2) Uani 1 1 d . . .
P3 P 0.59686(9) 0.07157(9) 0.23223(5) 0.0222(2) Uani 1 1 d . . .
P4 P 0.71289(8) 0.38718(9) 0.25501(5) 0.0198(2) Uani 1 1 d . . .
O1 O 0.9749(3) 0.1355(3) 0.27171(17) 0.0353(8) Uani 1 1 d . . .
C1 C 1.0983(4) 0.1498(5) 0.2748(3) 0.0477(14) Uani 1 1 d . . .
H1A H 1.1401 0.2048 0.3144 0.057 Uiso 1 1 calc R . .
H1B H 1.1287 0.1832 0.2375 0.057 Uiso 1 1 calc R . .
C2 C 1.1190(5) 0.0376(6) 0.2746(4) 0.067(2) Uani 1 1 d . . .
H2A H 1.0804 0.0003 0.3083 0.100 Uiso 1 1 calc R . .
H2B H 1.2032 0.0495 0.2826 0.100 Uiso 1 1 calc R . .
H2C H 1.0875 -0.0128 0.2328 0.100 Uiso 1 1 calc R . .
O2 O 0.8627(3) 0.1445(3) 0.16642(16) 0.0340(7) Uani 1 1 d . . .
C3 C 0.9396(5) 0.1119(7) 0.1241(3) 0.068(2) Uani 1 1 d . . .
H3A H 0.9824 0.0645 0.1440 0.082 Uiso 1 1 calc R . .
H3B H 0.9971 0.1826 0.1150 0.082 Uiso 1 1 calc R . .
C4 C 0.8660(7) 0.0423(7) 0.0638(3) 0.074(2) Uani 1 1 d . . .
H4A H 0.8045 -0.0230 0.0740 0.111 Uiso 1 1 calc R . .
H4B H 0.9146 0.0116 0.0354 0.111 Uiso 1 1 calc R . .
H4C H 0.8305 0.0925 0.0423 0.111 Uiso 1 1 calc R . .
O3 O 1.0053(3) 0.3209(3) 0.22679(15) 0.0301(7) Uani 1 1 d . . .
C5 C 1.0596(4) 0.4192(4) 0.2771(2) 0.0317(10) Uani 1 1 d . . .
H5A H 1.1076 0.3968 0.3100 0.038 Uiso 1 1 calc R . .
H5B H 0.9994 0.4469 0.2979 0.038 Uiso 1 1 calc R . .
C6 C 1.1348(4) 0.5140(5) 0.2472(3) 0.0470(13) Uani 1 1 d . . .
H6A H 1.1945 0.4859 0.2271 0.071 Uiso 1 1 calc R . .
H6B H 1.1728 0.5830 0.2803 0.071 Uiso 1 1 calc R . .
H6C H 1.0864 0.5351 0.2145 0.071 Uiso 1 1 calc R . .
C7 C 0.6379(3) 0.2886(4) 0.4210(2) 0.0235(8) Uani 1 1 d . . .
C8 C 0.5953(4) 0.3602(4) 0.4655(2) 0.0299(9) Uani 1 1 d . . .
H8A H 0.5371 0.3922 0.4504 0.036 Uiso 1 1 calc R . .
C9 C 0.6364(4) 0.3851(4) 0.5305(2) 0.0353(11) Uani 1 1 d . . .
H9A H 0.6073 0.4349 0.5590 0.042 Uiso 1 1 calc R . .
C10 C 0.7194(4) 0.3380(4) 0.5541(2) 0.0376(11) Uani 1 1 d . . .
H10A H 0.7454 0.3535 0.5988 0.045 Uiso 1 1 calc R . .
C11 C 0.7644(4) 0.2681(4) 0.5125(2) 0.0320(10) Uani 1 1 d . . .
H11A H 0.8218 0.2358 0.5283 0.038 Uiso 1 1 calc R . .
C12 C 0.7249(4) 0.2456(4) 0.4472(2) 0.0253(8) Uani 1 1 d . . .
C13 C 0.9384(3) 0.2003(4) 0.4199(2) 0.0285(9) Uani 1 1 d . . .
C14 C 1.0065(4) 0.3161(5) 0.4268(3) 0.0401(12) Uani 1 1 d . . .
H14A H 0.9725 0.3728 0.4147 0.048 Uiso 1 1 calc R . .
C15 C 1.1250(4) 0.3506(6) 0.4515(3) 0.0559(17) Uani 1 1 d . . .
H15A H 1.1704 0.4304 0.4565 0.067 Uiso 1 1 calc R . .
C16 C 1.1756(4) 0.2699(6) 0.4686(3) 0.0551(17) Uani 1 1 d . . .
H16A H 1.2564 0.2930 0.4843 0.066 Uiso 1 1 calc R . .
C17 C 1.1088(5) 0.1550(6) 0.4629(3) 0.0510(15) Uani 1 1 d . . .
H17A H 1.1435 0.0987 0.4750 0.061 Uiso 1 1 calc R . .
C18 C 0.9903(4) 0.1206(5) 0.4395(2) 0.0374(11) Uani 1 1 d . . .
H18A H 0.9446 0.0415 0.4369 0.045 Uiso 1 1 calc R . .
C19 C 0.7237(3) 0.0102(4) 0.3958(2) 0.0244(8) Uani 1 1 d . . .
C20 C 0.6352(4) -0.0236(4) 0.4338(2) 0.0288(9) Uani 1 1 d . . .
H20A H 0.6092 0.0342 0.4583 0.035 Uiso 1 1 calc R . .
C21 C 0.5849(4) -0.1407(4) 0.4361(2) 0.0339(10) Uani 1 1 d . . .
H21A H 0.5245 -0.1628 0.4620 0.041 Uiso 1 1 calc R . .
C22 C 0.6219(4) -0.2255(4) 0.4009(2) 0.0356(11) Uani 1 1 d . . .
H22A H 0.5870 -0.3058 0.4027 0.043 Uiso 1 1 calc R . .
C23 C 0.7100(4) -0.1933(4) 0.3630(3) 0.0369(11) Uani 1 1 d . . .
H23A H 0.7356 -0.2513 0.3385 0.044 Uiso 1 1 calc R . .
C24 C 0.7605(4) -0.0766(4) 0.3610(2) 0.0322(10) Uani 1 1 d . . .
H24A H 0.8216 -0.0549 0.3354 0.039 Uiso 1 1 calc R . .
C25 C 0.4954(3) 0.1109(4) 0.3381(2) 0.0251(9) Uani 1 1 d . . .
C26 C 0.4151(4) 0.0796(4) 0.3826(2) 0.0305(9) Uani 1 1 d . . .
H26A H 0.4134 0.1377 0.4175 0.037 Uiso 1 1 calc R . .
C27 C 0.3392(4) -0.0320(4) 0.3769(2) 0.0368(11) Uani 1 1 d . . .
H27A H 0.2862 -0.0498 0.4075 0.044 Uiso 1 1 calc R . .
C28 C 0.3408(4) -0.1182(4) 0.3262(3) 0.0403(12) Uani 1 1 d . . .
H28A H 0.2896 -0.1955 0.3225 0.048 Uiso 1 1 calc R . .
C29 C 0.4164(4) -0.0916(4) 0.2815(3) 0.0364(11) Uani 1 1 d . . .
H29A H 0.4171 -0.1502 0.2467 0.044 Uiso 1 1 calc R . .
C30 C 0.4925(3) 0.0226(4) 0.2875(2) 0.0260(9) Uani 1 1 d . . .
C31 C 0.6196(4) -0.0643(4) 0.1910(2) 0.0300(9) Uani 1 1 d . . .
C32 C 0.5346(5) -0.1462(4) 0.1461(3) 0.0429(12) Uani 1 1 d . . .
H32A H 0.4628 -0.1318 0.1350 0.052 Uiso 1 1 calc R . .
C33 C 0.5528(6) -0.2484(5) 0.1175(3) 0.0554(16) Uani 1 1 d . . .
H33A H 0.4939 -0.3034 0.0868 0.066 Uiso 1 1 calc R . .
C34 C 0.6563(6) -0.2708(5) 0.1335(3) 0.0575(16) Uani 1 1 d . . .
H34A H 0.6683 -0.3418 0.1144 0.069 Uiso 1 1 calc R . .
C35 C 0.7416(5) -0.1904(5) 0.1769(3) 0.0498(14) Uani 1 1 d . . .
H35A H 0.8133 -0.2053 0.1876 0.060 Uiso 1 1 calc R . .
C36 C 0.7240(4) -0.0866(4) 0.2056(2) 0.0352(10) Uani 1 1 d . . .
H36A H 0.7841 -0.0309 0.2354 0.042 Uiso 1 1 calc R . .
C37 C 0.5061(4) 0.1004(4) 0.1665(2) 0.0277(9) Uani 1 1 d . . .
C38 C 0.4003(4) 0.1214(5) 0.1758(3) 0.0421(12) Uani 1 1 d . . .
H38A H 0.3745 0.1230 0.2169 0.051 Uiso 1 1 calc R . .
C39 C 0.3326(5) 0.1397(6) 0.1248(3) 0.0575(17) Uani 1 1 d . . .
H39A H 0.2610 0.1551 0.1315 0.069 Uiso 1 1 calc R . .
C40 C 0.3674(6) 0.1362(6) 0.0651(3) 0.0614(18) Uani 1 1 d . . .
H40A H 0.3191 0.1467 0.0303 0.074 Uiso 1 1 calc R . .
C41 C 0.4727(6) 0.1173(5) 0.0552(3) 0.0548(16) Uani 1 1 d . . .
H41A H 0.4975 0.1157 0.0138 0.066 Uiso 1 1 calc R . .
C42 C 0.5429(5) 0.1005(5) 0.1065(2) 0.0411(12) Uani 1 1 d . . .
H42A H 0.6161 0.0891 0.1000 0.049 Uiso 1 1 calc R . .
C43 C 0.5248(3) 0.3321(4) 0.3187(2) 0.0232(8) Uani 1 1 d . . .
C44 C 0.4165(4) 0.3425(4) 0.3360(2) 0.0326(10) Uani 1 1 d . . .
H44A H 0.3718 0.2872 0.3588 0.039 Uiso 1 1 calc R . .
C45 C 0.3745(4) 0.4316(4) 0.3204(2) 0.0352(11) Uani 1 1 d . . .
H45A H 0.3005 0.4348 0.3314 0.042 Uiso 1 1 calc R . .
C46 C 0.4391(4) 0.5159(4) 0.2889(3) 0.0361(11) Uani 1 1 d . . .
H46A H 0.4124 0.5798 0.2810 0.043 Uiso 1 1 calc R . .
C47 C 0.5431(4) 0.5059(4) 0.2692(2) 0.0302(10) Uani 1 1 d . . .
H47A H 0.5874 0.5622 0.2468 0.036 Uiso 1 1 calc R . .
C48 C 0.5830(3) 0.4127(4) 0.2823(2) 0.0237(8) Uani 1 1 d . . .
C49 C 0.6975(4) 0.3905(4) 0.1690(2) 0.0277(9) Uani 1 1 d . . .
C50 C 0.5974(4) 0.3974(4) 0.1342(2) 0.0347(10) Uani 1 1 d . . .
H50A H 0.5317 0.4010 0.1555 0.042 Uiso 1 1 calc R . .
C51 C 0.5928(5) 0.3991(5) 0.0692(3) 0.0490(14) Uani 1 1 d . . .
H51A H 0.5240 0.4039 0.0462 0.059 Uiso 1 1 calc R . .
C52 C 0.6865(6) 0.3938(6) 0.0375(3) 0.0592(17) Uani 1 1 d . . .
H52A H 0.6823 0.3955 -0.0072 0.071 Uiso 1 1 calc R . .
C53 C 0.7863(6) 0.3863(6) 0.0702(3) 0.0576(16) Uani 1 1 d . . .
H53A H 0.8514 0.3830 0.0483 0.069 Uiso 1 1 calc R . .
C54 C 0.7911(5) 0.3835(5) 0.1354(2) 0.0387(11) Uani 1 1 d . . .
H54A H 0.8595 0.3766 0.1578 0.046 Uiso 1 1 calc R . .
C55 C 0.8231(3) 0.5304(4) 0.2876(2) 0.0226(8) Uani 1 1 d . . .
C56 C 0.8518(4) 0.5605(4) 0.3539(2) 0.0282(9) Uani 1 1 d . . .
H56A H 0.8132 0.5090 0.3805 0.034 Uiso 1 1 calc R . .
C57 C 0.9362(4) 0.6649(4) 0.3820(2) 0.0362(11) Uani 1 1 d . . .
H57A H 0.9545 0.6842 0.4273 0.043 Uiso 1 1 calc R . .
C58 C 0.9936(4) 0.7405(4) 0.3441(3) 0.0439(13) Uani 1 1 d . . .
H58A H 1.0534 0.8105 0.3629 0.053 Uiso 1 1 calc R . .
C59 C 0.9630(4) 0.7130(5) 0.2787(3) 0.0442(13) Uani 1 1 d . . .
H59A H 1.0004 0.7662 0.2526 0.053 Uiso 1 1 calc R . .
C60 C 0.8787(4) 0.6094(4) 0.2498(2) 0.0340(10) Uani 1 1 d . . .
H60A H 0.8590 0.5923 0.2045 0.041 Uiso 1 1 calc R . .
C61 C 0.1785(13) 0.8070(18) 0.1268(10) 0.197(8) Uani 0.33 1 d P A 1
H61A H 0.2365 0.8508 0.1018 0.236 Uiso 0.33 1 calc PR A 1
H61B H 0.2040 0.8466 0.1720 0.236 Uiso 0.33 1 calc PR A 1
Cl1 Cl 0.2006(8) 0.7071(7) 0.1250(4) 0.104(2) Uani 0.33 1 d P A 1
Cl2 Cl 0.0525(11) 0.8441(13) 0.1058(7) 0.144(5) Uani 0.33 1 d P A 1
C62 C -0.153(3) 0.6008(16) -0.0651(14) 0.258(15) Uani 0.33 1 d P B 1
H62A H -0.1337 0.5330 -0.0515 0.310 Uiso 0.33 1 calc PR B 1
H62B H -0.0995 0.6291 -0.0964 0.310 Uiso 0.33 1 calc PR B 1
Cl3 Cl -0.1318(12) 0.6833(12) -0.0153(8) 0.245(6) Uani 0.33 1 d P B 1
Cl4 Cl -0.2984(10) 0.5510(13) -0.1053(6) 0.245(7) Uani 0.33 1 d P B 1
C63 C 0.1785(13) 0.8070(18) 0.1268(10) 0.197(8) Uani 0.67 1 d P C 2
H63A H 0.1989 0.7970 0.1708 0.295 Uiso 0.67 1 calc PR C 2
H63B H 0.1832 0.8891 0.1265 0.295 Uiso 0.67 1 calc PR C 2
H63C H 0.2330 0.7850 0.0993 0.295 Uiso 0.67 1 calc PR C 2
C64 C 0.058(4) 0.731(5) 0.1024(17) 0.36(4) Uani 0.67 1 d P C 2
H64A H 0.0578 0.6513 0.1074 0.434 Uiso 0.67 1 calc PR C 2
H64B H 0.0086 0.7545 0.1337 0.434 Uiso 0.67 1 calc PR C 2
C65 C -0.0004(17) 0.719(2) 0.0456(15) 0.164(10) Uani 0.67 1 d P C 2
H65A H 0.0411 0.6711 0.0213 0.196 Uiso 0.67 1 calc PR C 2
H65B H 0.0374 0.7993 0.0376 0.196 Uiso 0.67 1 calc PR C 2
C66 C -0.1318(12) 0.6833(12) -0.0153(8) 0.245(6) Uani 0.67 1 d P C 2
H66A H -0.2007 0.6649 0.0081 0.294 Uiso 0.67 1 calc PR C 2
H66B H -0.1296 0.7563 -0.0317 0.294 Uiso 0.67 1 calc PR C 2
C67 C -0.153(3) 0.6008(16) -0.0651(14) 0.258(15) Uani 0.67 1 d P C 2
H67A H -0.1337 0.5330 -0.0515 0.310 Uiso 0.67 1 calc PR C 2
H67B H -0.0995 0.6291 -0.0964 0.310 Uiso 0.67 1 calc PR C 2
C68 C -0.2984(10) 0.5510(13) -0.1053(6) 0.245(7) Uani 0.67 1 d P C 2
H68A H -0.3055 0.4867 -0.1407 0.367 Uiso 0.67 1 calc PR C 2
H68B H -0.3168 0.6156 -0.1222 0.367 Uiso 0.67 1 calc PR C 2
H68C H -0.3528 0.5233 -0.0749 0.367 Uiso 0.67 1 calc PR C 2

loop_
_atom_site_aniso_label
_atom_site_aniso_U_11
_atom_site_aniso_U_22
_atom_site_aniso_U_33
_atom_site_aniso_U_23
_atom_site_aniso_U_13
_atom_site_aniso_U_12
Rh1 0.01553(14) 0.01670(16) 0.01953(16) 0.00423(11) 0.00190(10) 0.00289(11)
B1 0.019(2) 0.024(2) 0.019(2) 0.0040(18) 0.0057(16) 0.0022(17)
P1 0.0199(5) 0.0238(5) 0.0283(6) 0.0062(4) 0.0061(4) 0.0059(4)
P2 0.0185(5) 0.0197(5) 0.0234(5) 0.0066(4) -0.0002(4) 0.0008(4)
P3 0.0206(5) 0.0199(5) 0.0231(5) 0.0004(4) 0.0010(4) 0.0036(4)
P4 0.0184(5) 0.0191(5) 0.0216(5) 0.0047(4) 0.0010(4) 0.0050(4)
O1 0.0210(14) 0.0397(19) 0.053(2) 0.0198(16) 0.0093(14) 0.0140(14)
C1 0.022(2) 0.047(3) 0.080(4) 0.022(3) 0.008(2) 0.013(2)
C2 0.041(3) 0.066(4) 0.113(6) 0.034(4) 0.019(3) 0.035(3)
O2 0.0346(17) 0.0348(18) 0.0305(17) 0.0011(14) 0.0104(14) 0.0079(14)
C3 0.046(3) 0.088(5) 0.055(4) -0.023(4) 0.023(3) 0.010(3)
C4 0.086(5) 0.092(6) 0.041(4) -0.008(4) 0.022(3) 0.028(4)
O3 0.0258(15) 0.0281(17) 0.0354(18) 0.0077(13) 0.0119(13) 0.0032(13)
C5 0.021(2) 0.030(2) 0.041(3) 0.007(2) 0.0054(18) 0.0020(17)
C6 0.033(3) 0.040(3) 0.063(4) 0.020(3) 0.003(2) -0.003(2)
C7 0.0218(18) 0.022(2) 0.023(2) 0.0039(16) 0.0062(15) 0.0008(16)
C8 0.026(2) 0.029(2) 0.028(2) -0.0018(18) 0.0058(17) 0.0017(18)
C9 0.040(3) 0.024(2) 0.029(2) -0.0059(18) 0.0122(19) -0.0077(19)
C10 0.047(3) 0.031(3) 0.021(2) 0.0003(19) -0.0005(19) -0.007(2)
C11 0.036(2) 0.026(2) 0.026(2) 0.0084(18) -0.0043(18) -0.0029(19)
C12 0.026(2) 0.019(2) 0.025(2) 0.0070(16) 0.0054(16) -0.0043(16)
C13 0.0207(19) 0.034(2) 0.026(2) 0.0137(19) 0.0002(16) -0.0020(17)
C14 0.030(2) 0.043(3) 0.040(3) 0.020(2) -0.007(2) -0.004(2)
C15 0.030(3) 0.063(4) 0.060(4) 0.034(3) -0.013(2) -0.015(2)
C16 0.019(2) 0.100(5) 0.041(3) 0.034(3) -0.006(2) 0.003(3)
C17 0.033(3) 0.075(4) 0.046(3) 0.012(3) -0.006(2) 0.021(3)
C18 0.029(2) 0.043(3) 0.039(3) 0.010(2) -0.003(2) 0.010(2)
C19 0.0194(18) 0.026(2) 0.027(2) 0.0112(17) -0.0002(15) 0.0039(16)
C20 0.027(2) 0.023(2) 0.032(2) 0.0092(18) 0.0023(17) -0.0003(17)
C21 0.032(2) 0.026(2) 0.036(3) 0.009(2) 0.0024(19) -0.0038(18)
C22 0.037(2) 0.022(2) 0.040(3) 0.011(2) -0.004(2) -0.0031(19)
C23 0.043(3) 0.023(2) 0.044(3) 0.007(2) 0.003(2) 0.010(2)
C24 0.031(2) 0.030(2) 0.037(3) 0.010(2) 0.0071(19) 0.0081(19)
C25 0.0191(18) 0.026(2) 0.029(2) 0.0064(17) -0.0004(16) 0.0054(16)
C26 0.024(2) 0.036(3) 0.029(2) 0.0060(19) 0.0038(17) 0.0048(18)
C27 0.025(2) 0.042(3) 0.040(3) 0.018(2) 0.0094(19) -0.001(2)
C28 0.029(2) 0.027(2) 0.055(3) 0.014(2) 0.005(2) -0.0097(19)
C29 0.033(2) 0.026(2) 0.042(3) 0.003(2) 0.004(2) -0.0016(19)
C30 0.0220(19) 0.023(2) 0.029(2) 0.0019(17) 0.0012(16) 0.0011(16)
C31 0.035(2) 0.025(2) 0.029(2) 0.0026(18) 0.0050(18) 0.0082(18)
C32 0.045(3) 0.031(3) 0.045(3) -0.007(2) -0.006(2) 0.009(2)
C33 0.074(4) 0.032(3) 0.051(4) -0.011(3) -0.008(3) 0.015(3)
C34 0.080(4) 0.027(3) 0.068(4) -0.005(3) 0.013(3) 0.027(3)
C35 0.057(3) 0.037(3) 0.064(4) 0.010(3) 0.009(3) 0.027(3)
C36 0.037(2) 0.029(2) 0.040(3) 0.005(2) 0.000(2) 0.013(2)
C37 0.030(2) 0.020(2) 0.026(2) -0.0024(17) -0.0077(17) 0.0024(17)
C38 0.036(3) 0.041(3) 0.048(3) 0.008(2) -0.002(2) 0.012(2)
C39 0.037(3) 0.060(4) 0.074(5) 0.019(3) -0.016(3) 0.016(3)
C40 0.071(4) 0.047(4) 0.056(4) 0.005(3) -0.033(3) 0.013(3)
C41 0.098(5) 0.040(3) 0.023(3) -0.002(2) -0.011(3) 0.026(3)
C42 0.060(3) 0.037(3) 0.026(2) -0.004(2) -0.004(2) 0.022(3)
C43 0.0207(18) 0.022(2) 0.025(2) -0.0015(16) 0.0023(15) 0.0060(16)
C44 0.0194(19) 0.039(3) 0.039(3) 0.006(2) 0.0063(18) 0.0085(18)
C45 0.021(2) 0.038(3) 0.043(3) -0.006(2) 0.0005(19) 0.0120(19)
C46 0.028(2) 0.034(3) 0.047(3) 0.001(2) 0.000(2) 0.015(2)
C47 0.028(2) 0.024(2) 0.038(3) 0.0019(19) 0.0022(18) 0.0100(18)
C48 0.0209(18) 0.022(2) 0.025(2) -0.0004(16) -0.0006(15) 0.0056(16)
C49 0.032(2) 0.024(2) 0.026(2) 0.0059(17) 0.0005(17) 0.0075(18)
C50 0.040(3) 0.032(3) 0.029(2) 0.008(2) -0.0065(19) 0.009(2)
C51 0.059(3) 0.050(3) 0.034(3) 0.014(2) -0.011(2) 0.011(3)
C52 0.076(4) 0.074(5) 0.024(3) 0.017(3) 0.002(3) 0.013(3)
C53 0.063(4) 0.081(5) 0.028(3) 0.013(3) 0.013(3) 0.018(3)
C54 0.047(3) 0.047(3) 0.026(2) 0.013(2) 0.008(2) 0.017(2)
C55 0.0169(17) 0.020(2) 0.029(2) 0.0038(16) 0.0006(15) 0.0050(15)
C56 0.027(2) 0.021(2) 0.036(2) 0.0049(18) 0.0054(18) 0.0052(17)
C57 0.035(2) 0.032(3) 0.034(3) -0.005(2) -0.009(2) 0.007(2)
C58 0.035(3) 0.027(3) 0.056(4) 0.002(2) -0.006(2) -0.005(2)
C59 0.042(3) 0.031(3) 0.051(3) 0.016(2) 0.004(2) -0.006(2)
C60 0.032(2) 0.027(2) 0.035(3) 0.010(2) -0.0010(19) -0.0027(19)
C61 0.120(11) 0.214(19) 0.24(2) -0.042(15) -0.024(12) 0.081(12)
Cl1 0.116(6) 0.078(5) 0.112(6) 0.018(4) 0.016(5) 0.021(4)
Cl2 0.115(8) 0.215(14) 0.128(9) 0.018(9) 0.001(6) 0.099(10)
C62 0.35(3) 0.107(13) 0.28(3) 0.021(15) 0.21(3) -0.013(16)
Cl3 0.262(14) 0.170(10) 0.276(16) 0.036(10) 0.131(12) 0.001(9)
Cl4 0.209(9) 0.413(18) 0.262(12) 0.243(13) 0.134(9) 0.211(12)
C63 0.120(11) 0.214(19) 0.24(2) -0.042(15) -0.024(12) 0.081(12)
C64 0.26(5) 0.57(10) 0.11(2) 0.08(4) -0.03(3) -0.09(6)
C65 0.089(12) 0.19(2) 0.24(3) 0.12(2) 0.040(16) 0.037(14)
C66 0.262(14) 0.170(10) 0.276(16) 0.036(10) 0.131(12) 0.001(9)
C67 0.35(3) 0.107(13) 0.28(3) 0.021(15) 0.21(3) -0.013(16)
C68 0.209(9) 0.413(18) 0.262(12) 0.243(13) 0.134(9) 0.211(12)

loop_
_atom_type_symbol
_atom_type_description
_atom_type_scat_dispersion_real
_atom_type_scat_dispersion_imag
_atom_type_scat_source
C C 0.0033 0.0016 'International Tables Vol C Tables 4.2.6.8 and 6.1.1.4'
H H 0.0000 0.0000 'International Tables Vol C Tables 4.2.6.8 and 6.1.1.4'
B B 0.0013 0.0007 'International Tables Vol C Tables 4.2.6.8 and 6.1.1.4'
O O 0.0106 0.0060 'International Tables Vol C Tables 4.2.6.8 and 6.1.1.4'
P P 0.1023 0.0942 'International Tables Vol C Tables 4.2.6.8 and 6.1.1.4'
Rh Rh -1.1178 0.9187 'International Tables Vol C Tables 4.2.6.8 and 6.1.1.4'
Cl Cl 0.1484 0.1585 'International Tables Vol C Tables 4.2.6.8 and 6.1.1.4'

loop_
_geom_angle_atom_site_label_1
_geom_angle_atom_site_label_2
_geom_angle_atom_site_label_3
_geom_angle
P4 Rh1 P1 101.09(4)
P4 Rh1 P2 142.25(4)
P1 Rh1 P2 101.46(4)
P4 Rh1 P3 102.44(4)
P1 Rh1 P3 99.68(4)
P2 Rh1 P3 103.11(4)
P4 Rh1 B1 80.56(12)
P1 Rh1 B1 177.96(12)
P2 Rh1 B1 77.73(12)
P3 Rh1 B1 78.74(12)
P4 Rh1 H1RH 72.6(18)
P1 Rh1 H1RH 89.1(17)
P2 Rh1 H1RH 77.9(18)
P3 Rh1 H1RH 170.7(17)
B1 Rh1 H1RH 92.6(18)
C43 B1 C7 111.1(3)
C43 B1 C25 112.2(3)
C7 B1 C25 108.3(3)
C43 B1 Rh1 111.5(3)
C7 B1 Rh1 105.6(2)
C25 B1 Rh1 107.9(3)
O2 P1 O1 105.10(18)
O2 P1 O3 97.63(17)
O1 P1 O3 101.86(16)
O2 P1 Rh1 112.96(12)
O1 P1 Rh1 113.82(13)
O3 P1 Rh1 123.01(12)
C12 P2 C19 104.53(19)
C12 P2 C13 102.4(2)
C19 P2 C13 102.77(19)
C12 P2 Rh1 105.10(14)
C19 P2 Rh1 123.29(14)
C13 P2 Rh1 116.36(14)
C30 P3 C37 102.9(2)
C30 P3 C31 104.6(2)
C37 P3 C31 99.0(2)
C30 P3 Rh1 105.85(14)
C37 P3 Rh1 118.09(14)
C31 P3 Rh1 123.98(15)
C48 P4 C49 105.09(19)
C48 P4 C55 100.95(18)
C49 P4 C55 101.9(2)
C48 P4 Rh1 110.57(14)
C49 P4 Rh1 120.90(14)
C55 P4 Rh1 115.11(13)
C1 O1 P1 128.5(3)
O1 C1 C2 110.0(4)
O1 C1 H1A 109.7
C2 C1 H1A 109.7
O1 C1 H1B 109.7
C2 C1 H1B 109.7
H1A C1 H1B 108.2
C1 C2 H2A 109.5
C1 C2 H2B 109.5
H2A C2 H2B 109.5
C1 C2 H2C 109.5
H2A C2 H2C 109.5
H2B C2 H2C 109.5
C3 O2 P1 124.8(3)
O2 C3 C4 107.2(5)
O2 C3 H3A 110.3
C4 C3 H3A 110.3
O2 C3 H3B 110.3
C4 C3 H3B 110.3
H3A C3 H3B 108.5
C3 C4 H4A 109.5
C3 C4 H4B 109.5
H4A C4 H4B 109.5
C3 C4 H4C 109.5
H4A C4 H4C 109.5
H4B C4 H4C 109.5
C5 O3 P1 120.8(3)
O3 C5 C6 107.5(4)
O3 C5 H5A 110.2
C6 C5 H5A 110.2
O3 C5 H5B 110.2
C6 C5 H5B 110.2
H5A C5 H5B 108.5
C5 C6 H6A 109.5
C5 C6 H6B 109.5
H6A C6 H6B 109.5
C5 C6 H6C 109.5
H6A C6 H6C 109.5
H6B C6 H6C 109.5
C12 C7 C8 115.5(4)
C12 C7 B1 118.8(4)
C8 C7 B1 125.4(4)
C9 C8 C7 121.8(4)
C9 C8 H8A 119.1
C7 C8 H8A 119.1
C10 C9 C8 120.5(4)
C10 C9 H9A 119.7
C8 C9 H9A 119.7
C9 C10 C11 119.9(4)
C9 C10 H10A 120.1
C11 C10 H10A 120.1
C10 C11 C12 119.4(4)
C10 C11 H11A 120.3
C12 C11 H11A 120.3
C11 C12 C7 123.0(4)
C11 C12 P2 124.1(3)
C7 C12 P2 112.9(3)
C18 C13 C14 118.0(4)
C18 C13 P2 124.4(4)
C14 C13 P2 117.6(3)
C13 C14 C15 120.7(5)
C13 C14 H14A 119.6
C15 C14 H14A 119.6
C16 C15 C14 120.4(5)
C16 C15 H15A 119.8
C14 C15 H15A 119.8
C15 C16 C17 119.6(5)
C15 C16 H16A 120.2
C17 C16 H16A 120.2
C16 C17 C18 120.3(5)
C16 C17 H17A 119.9
C18 C17 H17A 119.9
C13 C18 C17 120.9(5)
C13 C18 H18A 119.5
C17 C18 H18A 119.5
C24 C19 C20 118.3(4)
C24 C19 P2 120.1(3)
C20 C19 P2 121.4(3)
C21 C20 C19 120.4(4)
C21 C20 H20A 119.8
C19 C20 H20A 119.8
C22 C21 C20 120.5(4)
C22 C21 H21A 119.7
C20 C21 H21A 119.7
C21 C22 C23 119.8(4)
C21 C22 H22A 120.1
C23 C22 H22A 120.1
C24 C23 C22 119.7(5)
C24 C23 H23A 120.2
C22 C23 H23A 120.2
C23 C24 C19 121.3(4)
C23 C24 H24A 119.3
C19 C24 H24A 119.3
C30 C25 C26 116.1(4)
C30 C25 B1 121.9(4)
C26 C25 B1 122.1(4)
C27 C26 C25 122.4(4)
C27 C26 H26A 118.8
C25 C26 H26A 118.8
C26 C27 C28 119.5(4)
C26 C27 H27A 120.2
C28 C27 H27A 120.2
C29 C28 C27 120.1(4)
C29 C28 H28A 120.0
C27 C28 H28A 120.0
C28 C29 C30 119.7(5)
C28 C29 H29A 120.1
C30 C29 H29A 120.1
C25 C30 C29 122.1(4)
C25 C30 P3 112.9(3)
C29 C30 P3 125.0(4)
C36 C31 C32 118.3(4)
C36 C31 P3 119.4(4)
C32 C31 P3 122.3(4)
C33 C32 C31 120.9(5)
C33 C32 H32A 119.5
C31 C32 H32A 119.5
C34 C33 C32 120.2(5)
C34 C33 H33A 119.9
C32 C33 H33A 119.9
C35 C34 C33 119.7(5)
C35 C34 H34A 120.2
C33 C34 H34A 120.2
C34 C35 C36 120.4(5)
C34 C35 H35A 119.8
C36 C35 H35A 119.8
C31 C36 C35 120.4(5)
C31 C36 H36A 119.8
C35 C36 H36A 119.8
C42 C37 C38 119.1(4)
C42 C37 P3 119.5(3)
C38 C37 P3 121.4(4)
C39 C38 C37 119.9(6)
C39 C38 H38A 120.1
C37 C38 H38A 120.1
C40 C39 C38 120.9(6)
C40 C39 H39A 119.5
C38 C39 H39A 119.5
C39 C40 C41 120.1(5)
C39 C40 H40A 120.0
C41 C40 H40A 120.0
C40 C41 C42 119.7(6)
C40 C41 H41A 120.2
C42 C41 H41A 120.2
C37 C42 C41 120.4(5)
C37 C42 H42A 119.8
C41 C42 H42A 119.8
C48 C43 C44 116.2(4)
C48 C43 B1 120.9(3)
C44 C43 B1 122.6(4)
C45 C44 C43 121.5(4)
C45 C44 H44A 119.2
C43 C44 H44A 119.2
C44 C45 C46 120.8(4)
C44 C45 H45A 119.6
C46 C45 H45A 119.6
C47 C46 C45 119.1(4)
C47 C46 H46A 120.4
C45 C46 H46A 120.4
C46 C47 C48 120.0(4)
C46 C47 H47A 120.0
C48 C47 H47A 120.0
C43 C48 C47 122.0(4)
C43 C48 P4 114.5(3)
C47 C48 P4 123.5(3)
C50 C49 C54 117.5(4)
C50 C49 P4 124.3(4)
C54 C49 P4 118.2(3)
C51 C50 C49 120.6(5)
C51 C50 H50A 119.7
C49 C50 H50A 119.7
C52 C51 C50 120.8(5)
C52 C51 H51A 119.6
C50 C51 H51A 119.6
C51 C52 C53 120.2(5)
C51 C52 H52A 119.9
C53 C52 H52A 119.9
C52 C53 C54 119.3(6)
C52 C53 H53A 120.4
C54 C53 H53A 120.4
C53 C54 C49 121.6(5)
C53 C54 H54A 119.2
C49 C54 H54A 119.2
C56 C55 C60 118.3(4)
C56 C55 P4 117.6(3)
C60 C55 P4 124.1(3)
C57 C56 C55 121.0(4)
C57 C56 H56A 119.5
C55 C56 H56A 119.5
C58 C57 C56 120.2(5)
C58 C57 H57A 119.9
C56 C57 H57A 119.9
C59 C58 C57 119.0(5)
C59 C58 H58A 120.5
C57 C58 H58A 120.5
C58 C59 C60 121.6(5)
C58 C59 H59A 119.2
C60 C59 H59A 119.2
C59 C60 C55 119.8(5)
C59 C60 H60A 120.1
C55 C60 H60A 120.1
Cl1 C61 Cl2 133.3(15)
Cl1 C61 H61A 103.9
Cl2 C61 H61A 103.9
Cl1 C61 H61B 103.9
Cl2 C61 H61B 103.9
H61A C61 H61B 105.4
Cl3 C62 Cl4 116(2)
Cl3 C62 H62A 108.2
Cl4 C62 H62A 108.2
Cl3 C62 H62B 108.2
Cl4 C62 H62B 108.2
H62A C62 H62B 107.4
C65 C64 H64A 105.3
C65 C64 H64B 105.3
H64A C64 H64B 106.0
C64 C65 H65A 97.1
C64 C65 H65B 97.1
H65A C65 H65B 103.5

loop_
_geom_bond_atom_site_label_1
_geom_bond_atom_site_label_2
_geom_bond_distance
Rh1 P4 2.2934(10)
Rh1 P1 2.3083(11)
Rh1 P2 2.3126(11)
Rh1 P3 2.3454(11)
Rh1 B1 2.351(4)
Rh1 H1RH 1.51(5)
B1 C43 1.616(6)
B1 C7 1.624(6)
B1 C25 1.634(6)
P1 O2 1.606(3)
P1 O1 1.610(3)
P1 O3 1.621(3)
P2 C12 1.828(4)
P2 C19 1.833(4)
P2 C13 1.851(4)
P3 C30 1.823(4)
P3 C37 1.841(4)
P3 C31 1.850(4)
P4 C48 1.803(4)
P4 C49 1.828(4)
P4 C55 1.852(4)
O1 C1 1.443(5)
C1 C2 1.449(8)
C1 H1A 0.9900
C1 H1B 0.9900
C2 H2A 0.9800
C2 H2B 0.9800
C2 H2C 0.9800
O2 C3 1.435(6)
C3 C4 1.486(9)
C3 H3A 0.9900
C3 H3B 0.9900
C4 H4A 0.9800
C4 H4B 0.9800
C4 H4C 0.9800
O3 C5 1.434(6)
C5 C6 1.500(7)
C5 H5A 0.9900
C5 H5B 0.9900
C6 H6A 0.9800
C6 H6B 0.9800
C6 H6C 0.9800
C7 C12 1.409(6)
C7 C8 1.415(6)
C8 C9 1.388(6)
C8 H8A 0.9500
C9 C10 1.382(7)
C9 H9A 0.9500
C10 C11 1.383(7)
C10 H10A 0.9500
C11 C12 1.390(6)
C11 H11A 0.9500
C13 C18 1.385(6)
C13 C14 1.386(7)
C14 C15 1.402(6)
C14 H14A 0.9500
C15 C16 1.367(9)
C15 H15A 0.9500
C16 C17 1.375(9)
C16 H16A 0.9500
C17 C18 1.395(7)
C17 H17A 0.9500
C18 H18A 0.9500
C19 C24 1.392(6)
C19 C20 1.392(6)
C20 C21 1.383(6)
C20 H20A 0.9500
C21 C22 1.379(7)
C21 H21A 0.9500
C22 C23 1.385(7)
C22 H22A 0.9500
C23 C24 1.377(6)
C23 H23A 0.9500
C24 H24A 0.9500
C25 C30 1.391(6)
C25 C26 1.418(6)
C26 C27 1.380(7)
C26 H26A 0.9500
C27 C28 1.391(7)
C27 H27A 0.9500
C28 C29 1.377(7)
C28 H28A 0.9500
C29 C30 1.403(6)
C29 H29A 0.9500
C31 C36 1.383(6)
C31 C32 1.388(7)
C32 C33 1.381(7)
C32 H32A 0.9500
C33 C34 1.379(8)
C33 H33A 0.9500
C34 C35 1.366(9)
C34 H34A 0.9500
C35 C36 1.395(7)
C35 H35A 0.9500
C36 H36A 0.9500
C37 C42 1.383(7)
C37 C38 1.393(7)
C38 C39 1.387(7)
C38 H38A 0.9500
C39 C40 1.365(10)
C39 H39A 0.9500
C40 C41 1.379(9)
C40 H40A 0.9500
C41 C42 1.401(7)
C41 H41A 0.9500
C42 H42A 0.9500
C43 C48 1.399(6)
C43 C44 1.419(5)
C44 C45 1.386(7)
C44 H44A 0.9500
C45 C46 1.387(7)
C45 H45A 0.9500
C46 C47 1.385(6)
C46 H46A 0.9500
C47 C48 1.403(6)
C47 H47A 0.9500
C49 C50 1.395(6)
C49 C54 1.397(6)
C50 C51 1.381(7)
C50 H50A 0.9500
C51 C52 1.372(9)
C51 H51A 0.9500
C52 C53 1.375(9)
C52 H52A 0.9500
C53 C54 1.389(7)
C53 H53A 0.9500
C54 H54A 0.9500
C55 C56 1.392(6)
C55 C60 1.397(6)
C56 C57 1.390(6)
C56 H56A 0.9500
C57 C58 1.380(8)
C57 H57A 0.9500
C58 C59 1.375(8)
C58 H58A 0.9500
C59 C60 1.388(7)
C59 H59A 0.9500
C60 H60A 0.9500
C61 Cl1 1.307(18)
C61 Cl2 1.748(18)
C61 H61A 0.9900
C61 H61B 0.9900
C62 Cl3 1.30(2)
C62 Cl4 1.78(3)
C62 H62A 0.9900
C62 H62B 0.9900
C64 C65 1.31(4)
C64 H64A 0.9900
C64 H64B 0.9900
C65 H65A 0.9900
C65 H65B 0.9900

loop_
_geom_torsion_atom_site_label_1
_geom_torsion_atom_site_label_2
_geom_torsion_atom_site_label_3
_geom_torsion_atom_site_label_4
_geom_torsion
P4 Rh1 B1 C43 10.9(3)
P1 Rh1 B1 C43 -133(3)
P2 Rh1 B1 C43 159.8(3)
P3 Rh1 B1 C43 -94.0(3)
P4 Rh1 B1 C7 -109.9(3)
P1 Rh1 B1 C7 106(3)
P2 Rh1 B1 C7 39.0(2)
P3 Rh1 B1 C7 145.3(3)
P4 Rh1 B1 C25 134.5(3)
P1 Rh1 B1 C25 -10(3)
P2 Rh1 B1 C25 -76.6(3)
P3 Rh1 B1 C25 29.7(2)
P4 Rh1 P1 O2 -79.24(14)
P2 Rh1 P1 O2 131.24(14)
P3 Rh1 P1 O2 25.61(14)
B1 Rh1 P1 O2 65(3)
P4 Rh1 P1 O1 161.01(15)
P2 Rh1 P1 O1 11.48(15)
P3 Rh1 P1 O1 -94.15(15)
B1 Rh1 P1 O1 -55(3)
P4 Rh1 P1 O3 37.32(16)
P2 Rh1 P1 O3 -112.21(15)
P3 Rh1 P1 O3 142.17(15)
B1 Rh1 P1 O3 -179(100)
P4 Rh1 P2 C12 23.36(15)
P1 Rh1 P2 C12 148.99(14)
P3 Rh1 P2 C12 -108.10(14)
B1 Rh1 P2 C12 -32.92(18)
P4 Rh1 P2 C19 142.58(16)
P1 Rh1 P2 C19 -91.79(16)
P3 Rh1 P2 C19 11.12(16)
B1 Rh1 P2 C19 86.3(2)
P4 Rh1 P2 C13 -89.06(18)
P1 Rh1 P2 C13 36.57(18)
P3 Rh1 P2 C13 139.48(18)
B1 Rh1 P2 C13 -145.4(2)
P4 Rh1 P3 C30 -106.61(15)
P1 Rh1 P3 C30 149.64(14)
P2 Rh1 P3 C30 45.36(15)
B1 Rh1 P3 C30 -29.04(18)
P4 Rh1 P3 C37 7.85(17)
P1 Rh1 P3 C37 -95.89(17)
P2 Rh1 P3 C37 159.83(17)
B1 Rh1 P3 C37 85.4(2)
P4 Rh1 P3 C31 132.85(18)
P1 Rh1 P3 C31 29.11(19)
P2 Rh1 P3 C31 -75.18(19)
B1 Rh1 P3 C31 -149.6(2)
P1 Rh1 P4 C48 173.65(14)
P2 Rh1 P4 C48 -60.62(16)
P3 Rh1 P4 C48 71.01(15)
B1 Rh1 P4 C48 -5.14(18)
P1 Rh1 P4 C49 50.37(17)
P2 Rh1 P4 C49 176.10(17)
P3 Rh1 P4 C49 -52.27(17)
B1 Rh1 P4 C49 -128.4(2)
P1 Rh1 P4 C55 -72.77(15)
P2 Rh1 P4 C55 52.96(16)
P3 Rh1 P4 C55 -175.41(15)
B1 Rh1 P4 C55 108.44(18)
O2 P1 O1 C1 89.1(5)
O3 P1 O1 C1 -12.3(5)
Rh1 P1 O1 C1 -146.8(4)
P1 O1 C1 C2 -149.2(5)
O1 P1 O2 C3 -50.0(5)
O3 P1 O2 C3 54.5(5)
Rh1 P1 O2 C3 -174.6(5)
P1 O2 C3 C4 173.9(5)
O2 P1 O3 C5 170.2(3)
O1 P1 O3 C5 -82.5(3)
Rh1 P1 O3 C5 46.4(3)
P1 O3 C5 C6 -170.2(3)
C43 B1 C7 C12 -159.8(4)
C25 B1 C7 C12 76.7(4)
Rh1 B1 C7 C12 -38.7(4)
C43 B1 C7 C8 27.0(5)
C25 B1 C7 C8 -96.6(5)
Rh1 B1 C7 C8 148.0(4)
C12 C7 C8 C9 -0.5(6)
B1 C7 C8 C9 173.0(4)
C7 C8 C9 C10 -1.4(7)
C8 C9 C10 C11 1.8(7)
C9 C10 C11 C12 -0.4(7)
C10 C11 C12 C7 -1.6(7)
C10 C11 C12 P2 175.8(3)
C8 C7 C12 C11 2.0(6)
B1 C7 C12 C11 -171.9(4)
C8 C7 C12 P2 -175.6(3)
B1 C7 C12 P2 10.4(5)
C19 P2 C12 C11 74.5(4)
C13 P2 C12 C11 -32.4(4)
Rh1 P2 C12 C11 -154.4(3)
C19 P2 C12 C7 -107.8(3)
C13 P2 C12 C7 145.3(3)
Rh1 P2 C12 C7 23.3(3)
C12 P2 C13 C18 114.6(4)
C19 P2 C13 C18 6.4(5)
Rh1 P2 C13 C18 -131.4(4)
C12 P2 C13 C14 -64.4(4)
C19 P2 C13 C14 -172.6(4)
Rh1 P2 C13 C14 49.6(4)
C18 C13 C14 C15 1.5(8)
P2 C13 C14 C15 -179.4(5)
C13 C14 C15 C16 0.7(9)
C14 C15 C16 C17 -1.7(10)
C15 C16 C17 C18 0.4(9)
C14 C13 C18 C17 -2.7(8)
P2 C13 C18 C17 178.3(4)
C16 C17 C18 C13 1.8(9)
C12 P2 C19 C24 -173.2(3)
C13 P2 C19 C24 -66.6(4)
Rh1 P2 C19 C24 67.3(4)
C12 P2 C19 C20 11.7(4)
C13 P2 C19 C20 118.3(4)
Rh1 P2 C19 C20 -107.8(3)
C24 C19 C20 C21 -0.6(6)
P2 C19 C20 C21 174.6(3)
C19 C20 C21 C22 0.2(7)
C20 C21 C22 C23 0.0(7)
C21 C22 C23 C24 0.3(7)
C22 C23 C24 C19 -0.8(7)
C20 C19 C24 C23 1.0(7)
P2 C19 C24 C23 -174.3(4)
C43 B1 C25 C30 98.6(4)
C7 B1 C25 C30 -138.5(4)
Rh1 B1 C25 C30 -24.7(5)
C43 B1 C25 C26 -81.3(5)
C7 B1 C25 C26 41.6(5)
Rh1 B1 C25 C26 155.4(3)
C30 C25 C26 C27 0.9(6)
B1 C25 C26 C27 -179.2(4)
C25 C26 C27 C28 0.3(7)
C26 C27 C28 C29 -1.0(8)
C27 C28 C29 C30 0.5(8)
C26 C25 C30 C29 -1.4(6)
B1 C25 C30 C29 178.7(4)
C26 C25 C30 P3 179.0(3)
B1 C25 C30 P3 -0.9(5)
C28 C29 C30 C25 0.7(7)
C28 C29 C30 P3 -179.7(4)
C37 P3 C30 C25 -98.7(3)
C31 P3 C30 C25 158.2(3)
Rh1 P3 C30 C25 25.8(3)
C37 P3 C30 C29 81.6(4)
C31 P3 C30 C29 -21.4(4)
Rh1 P3 C30 C29 -153.8(4)
C30 P3 C31 C36 -107.5(4)
C37 P3 C31 C36 146.5(4)
Rh1 P3 C31 C36 13.5(5)
C30 P3 C31 C32 71.5(5)
C37 P3 C31 C32 -34.5(5)
Rh1 P3 C31 C32 -167.4(4)
C36 C31 C32 C33 1.0(8)
P3 C31 C32 C33 -178.1(5)
C31 C32 C33 C34 0.4(10)
C32 C33 C34 C35 -1.2(10)
C33 C34 C35 C36 0.7(10)
C32 C31 C36 C35 -1.4(8)
P3 C31 C36 C35 177.6(4)
C34 C35 C36 C31 0.6(9)
C30 P3 C37 C42 -158.0(4)
C31 P3 C37 C42 -50.6(4)
Rh1 P3 C37 C42 85.9(4)
C30 P3 C37 C38 21.5(4)
C31 P3 C37 C38 128.9(4)
Rh1 P3 C37 C38 -94.5(4)
C42 C37 C38 C39 1.2(8)
P3 C37 C38 C39 -178.3(4)
C37 C38 C39 C40 0.8(9)
C38 C39 C40 C41 -1.8(10)
C39 C40 C41 C42 0.8(9)
C38 C37 C42 C41 -2.3(8)
P3 C37 C42 C41 177.3(4)
C40 C41 C42 C37 1.3(8)
C7 B1 C43 C48 100.8(4)
C25 B1 C43 C48 -137.9(4)
Rh1 B1 C43 C48 -16.6(5)
C7 B1 C43 C44 -72.1(5)
C25 B1 C43 C44 49.2(5)
Rh1 B1 C43 C44 170.5(3)
C48 C43 C44 C45 -3.3(6)
B1 C43 C44 C45 169.9(4)
C43 C44 C45 C46 -2.0(7)
C44 C45 C46 C47 4.4(7)
C45 C46 C47 C48 -1.3(7)
C44 C43 C48 C47 6.4(6)
B1 C43 C48 C47 -166.9(4)
C44 C43 C48 P4 -174.3(3)
B1 C43 C48 P4 12.3(5)
C46 C47 C48 C43 -4.3(7)
C46 C47 C48 P4 176.5(4)
C49 P4 C48 C43 130.0(3)
C55 P4 C48 C43 -124.3(3)
Rh1 P4 C48 C43 -2.0(3)
C49 P4 C48 C47 -50.7(4)
C55 P4 C48 C47 55.0(4)
Rh1 P4 C48 C47 177.3(3)
C48 P4 C49 C50 -6.9(5)
C55 P4 C49 C50 -111.8(4)
Rh1 P4 C49 C50 119.0(4)
C48 P4 C49 C54 174.4(4)
C55 P4 C49 C54 69.5(4)
Rh1 P4 C49 C54 -59.7(4)
C54 C49 C50 C51 -1.1(7)
P4 C49 C50 C51 -179.8(4)
C49 C50 C51 C52 0.1(9)
C50 C51 C52 C53 0.3(10)
C51 C52 C53 C54 0.3(10)
C52 C53 C54 C49 -1.3(10)
C50 C49 C54 C53 1.7(8)
P4 C49 C54 C53 -179.6(5)
C48 P4 C55 C56 68.4(3)
C49 P4 C55 C56 176.6(3)
Rh1 P4 C55 C56 -50.7(3)
C48 P4 C55 C60 -111.7(4)
C49 P4 C55 C60 -3.5(4)
Rh1 P4 C55 C60 129.3(3)
C60 C55 C56 C57 -1.9(6)
P4 C55 C56 C57 178.1(3)
C55 C56 C57 C58 -0.3(7)
C56 C57 C58 C59 2.4(8)
C57 C58 C59 C60 -2.2(8)
C58 C59 C60 C55 0.0(8)
C56 C55 C60 C59 2.0(7)
P4 C55 C60 C59 -177.9(4)
